data_1100271
loop_
_publ_author_name
'Hassani, K.'
'Marsch, M.'
'Harms, K.'
'Boche, G.'

_publ_section_title
;
 Crystal structure of 2-(1,3-dimethylbenzotriazolium) nickeltetrabromide,
 (C~8~H~10~N~3~)~2~NiBr~4~
;
_journal_issue 1-4
_journal_name_full
;
 Zeitschrift f\"ur Kristallographie - New Crystal Structures
;
_journal_page_first 425
_journal_page_last 426
_journal_paper_doi 10.1524/ncrs.2001.216.14.447
_journal_volume 216
_journal_year 2001
_chemical_formula_moiety '2(C8 H10 N3 1+),Br4 Ni1 2-'
_chemical_formula_sum 'C16 H20 Br4 N6 Ni'
_chemical_name_systematic
;
bis(1,3-Dimethylbenzotriazolium) tetrabromo-nickel
;
_space_group_IT_number 15
_symmetry_cell_setting monoclinic
_symmetry_space_group_name_Hall '-C 2yc'
_symmetry_space_group_name_H-M 'C 1 2/c 1'
_cell_angle_alpha 90
_cell_angle_beta 103.989(5)
_cell_angle_gamma 90
_cell_formula_units_Z 4
_cell_length_a 13.3352(6)
_cell_length_b 10.2840(7)
_cell_length_c 16.6530(7)
_cell_volume 2216.047
_diffrn_ambient_temperature 193
_exptl_crystal_colour blue.
_exptl_crystal_density_diffrn 2.022
_exptl_crystal_description prism
_refine_ls_R_factor_gt 2.99
_refine_ls_wR_factor_gt 2.99
_cod_original_sg_symbol_H-M 'C 2/c'
_cod_original_formula_sum 'C16 H20 Br4 N6 Ni1'
_cod_database_code 1100271
_cod_duplicate_entry 8101026

loop_
_symmetry_equiv_pos_site_id
_symmetry_equiv_pos_as_xyz
1 x,y,z
2 1/2+x,1/2+y,z
3 x,-y,1/2+z
4 1/2+x,1/2-y,1/2+z
5 -x,-y,-z
6 -1/2-x,-1/2-y,-z
7 -x,y,-1/2-z
8 -1/2-x,-1/2+y,-1/2-z

loop_
_atom_site_label
_atom_site_type_symbol
_atom_site_fract_x
_atom_site_fract_y
_atom_site_fract_z
Ni1 Ni 0.50000 0.32542(6) 0.75000
Br1 Br 0.36039(3) 0.18966(4) 0.67912(2)
Br2 Br 0.56828(3) 0.46063(4) 0.65959(3)
N1 N 1.1149(3) 0.3356(3) 0.87876(17)
N2 N 1.0224(3) 0.2885(3) 0.87612(17)
N3 N 1.0082(2) 0.3011(3) 0.95179(17)
C1 C 1.0922(3) 0.3583(3) 1.0047(2)
C2 C 1.1627(3) 0.3807(3) 0.95642(19)
C3 C 1.2592(3) 0.4372(3) 0.9894(2)
C4 C 1.2798(3) 0.4682(4) 1.0715(2)
C5 C 1.2077(3) 0.4447(4) 1.1205(2)
C6 C 1.1134(3) 0.3902(3) 1.0891(2)
C7 C 0.9133(3) 0.2528(4) 0.9703(3)
C8 C 1.1534(4) 0.3347(4) 0.8039(2)
H1 H 1.311(4) 0.447(4) 0.954(3)
H2 H 1.338(4) 0.499(4) 1.100(3)
H3 H 1.224(4) 0.467(4) 1.180(3)
H4 H 1.066(3) 0.369(3) 1.120(2)
H5 H 0.859(5) 0.250(5) 0.924(4)
H6 H 0.885(4) 0.322(5) 0.999(3)
H7 H 0.929(6) 0.178(6) 1.005(4)
H8 H 1.135(4) 0.257(5) 0.780(3)
H9 H 1.228(6) 0.335(5) 0.817(4)
H10 H 1.119(5) 0.407(6) 0.774(3)
Br1F* Br 0.63961(3) 0.18966(4) 0.82088(2)
Br2F* Br 0.43172(3) 0.46063(4) 0.84041(3)

loop_
_atom_type_symbol
_atom_type_radius_bond
C 0.68
H 0.23
Br 1.21
N 0.68
Ni 1.50
